data_2020280
loop_
_publ_author_name
'Thorat, Shridhar H.'
'Sahu, Sanjay Kumar'
'Gonnade, Rajesh G.'

_publ_section_title
;
 Crystal structures of the pyrazinamide--<i>p</i>-aminobenzoic acid (1/1)
 cocrystal and the transamidation reaction product
 4-(pyrazine-2-carboxamido)benzoic acid in the molten state
;
_journal_coeditor_code WQ3103
_journal_issue 11
_journal_name_full 'Acta Crystallographica Section C'
_journal_page_first
;
;
_journal_paper_doi 10.1107/S2053229615019828
_journal_volume 71
_journal_year 2015
_chemical_formula_iupac 'C7 H7 N1 O2 , C5 H5 N3 O1'
_chemical_formula_moiety 'C7 H7 N1 O2, C5 H5 N3 O1'
_chemical_formula_sum 'C12 H12 N4 O3'
_chemical_formula_weight 260.26
_chemical_name_common
;
Pyrazinamide--<i>p</i>-aminobenzoic acid (1/1)
;
_chemical_name_systematic
;
Pyrazine-2-carboxamide--4-aminobenzoic acid (1/1)
;
_space_group_IT_number 14
_symmetry_cell_setting monoclinic
_symmetry_space_group_name_Hall '-P 2yn'
_symmetry_space_group_name_H-M 'P 1 21/n 1'
_atom_sites_solution_hydrogens geom
_atom_sites_solution_primary direct
_atom_sites_solution_secondary difmap
_audit_creation_method SHELXL97
_cell_angle_alpha 90.00
_cell_angle_beta 100.862(6)
_cell_angle_gamma 90.00
_cell_formula_units_Z 4
_cell_length_a 7.9293(8)
_cell_length_b 15.1231(16)
_cell_length_c 10.2490(12)
_cell_measurement_reflns_used 5708
_cell_measurement_temperature 296(2)
_cell_measurement_theta_max 31.89
_cell_measurement_theta_min 2.43
_cell_volume 1207.0(2)
_computing_cell_refinement
;
SAINT (Bruker, 2006)
;
_computing_data_collection
;
APEX2 (Bruker, 2006)
;
_computing_data_reduction
;
SAINT (Bruker, 2006)
;
_computing_molecular_graphics
;
ORTEP-3 for Windows (Farrugia, 2012) and Mercury (Macrae <i>et al.</i>,
2008)
;
_computing_publication_material
;
SHELXS97 (Sheldrick, 2008), PLATON (Spek, 2009) and publCIF
(Westrip, 2010)
;
_computing_structure_refinement
;
SHELXL97 (Sheldrick, 2008)
;
_computing_structure_solution
;
SHELXS97 (Sheldrick, 2008)
;
_diffrn_ambient_temperature 296(2)
_diffrn_measured_fraction_theta_full 0.999
_diffrn_measured_fraction_theta_max 0.999
_diffrn_measurement_device_type 'Bruker APEXII CCD area-detector'
_diffrn_measurement_method '\f and \w scans'
_diffrn_radiation_monochromator graphite
_diffrn_radiation_source 'fine-focus sealed tube'
_diffrn_radiation_type MoK\a
_diffrn_radiation_wavelength 0.71073
_diffrn_reflns_av_R_equivalents 0.0191
_diffrn_reflns_av_sigmaI/netI 0.0181
_diffrn_reflns_limit_h_max 9
_diffrn_reflns_limit_h_min -9
_diffrn_reflns_limit_k_max 17
_diffrn_reflns_limit_k_min -16
_diffrn_reflns_limit_l_max 12
_diffrn_reflns_limit_l_min -10
_diffrn_reflns_number 9627
_diffrn_reflns_theta_full 25.00
_diffrn_reflns_theta_max 25.00
_diffrn_reflns_theta_min 2.43
_exptl_absorpt_coefficient_mu 0.107
_exptl_absorpt_correction_T_max 0.9687
_exptl_absorpt_correction_T_min 0.9566
_exptl_absorpt_correction_type multi-scan
_exptl_absorpt_process_details
;
(SADABS; Bruker, 2006)
;
_exptl_crystal_colour colourless
_exptl_crystal_density_diffrn 1.432
_exptl_crystal_density_method 'not measured'
_exptl_crystal_description block
_exptl_crystal_F_000 544
_exptl_crystal_size_max 0.42
_exptl_crystal_size_mid 0.36
_exptl_crystal_size_min 0.30
_refine_diff_density_max 0.140
_refine_diff_density_min -0.180
_refine_ls_extinction_method none
_refine_ls_goodness_of_fit_ref 1.053
_refine_ls_hydrogen_treatment mixed
_refine_ls_matrix_type full
_refine_ls_number_parameters 184
_refine_ls_number_reflns 2132
_refine_ls_number_restraints 0
_refine_ls_restrained_S_all 1.053
_refine_ls_R_factor_all 0.0476
_refine_ls_R_factor_gt 0.0366
_refine_ls_shift/su_max 0.000
_refine_ls_shift/su_mean 0.000
_refine_ls_structure_factor_coef Fsqd
_refine_ls_weighting_details 'calc w = 1/[\s^2^(Fo^2^)+(0.0468P)^2^+0.2371P] where P=(Fo^2^+2Fc^2^)/3'
_refine_ls_weighting_scheme calc
_refine_ls_wR_factor_gt 0.0886
_refine_ls_wR_factor_ref 0.0954
_reflns_number_gt 1756
_reflns_number_total 2132
_reflns_threshold_expression I>2\s(I)
_cod_data_source_file wq3103sup1.cif
_cod_data_source_block 1
_cod_original_sg_symbol_H-M P2(1)/n
_cod_database_code 2020280
_cod_database_fobs_code 2020280

loop_
_symmetry_equiv_pos_as_xyz
'x, y, z'
'-x+1/2, y+1/2, -z+1/2'
'-x, -y, -z'
'x-1/2, -y-1/2, z-1/2'

loop_
_atom_site_type_symbol
_atom_site_label
_atom_site_fract_x
_atom_site_fract_y
_atom_site_fract_z
_atom_site_U_iso_or_equiv
_atom_site_adp_type
_atom_site_calc_flag
_atom_site_occupancy
O O1 0.58680(13) 0.37637(7) 0.36785(11) 0.0517(3) Uani d 1
O O2 0.49599(14) 0.53990(8) 0.31130(12) 0.0584(3) Uani d 1
O O3 0.75052(13) 0.58388(7) 0.42341(11) 0.0547(3) Uani d 1
N N1 0.65534(17) 0.10432(8) 0.39661(14) 0.0547(4) Uani d 1
N N2 0.89391(15) 0.22476(8) 0.53250(12) 0.0451(3) Uani d 1
N N3 0.85200(18) 0.40066(10) 0.48778(14) 0.0488(4) Uani d 1
N N4 0.3948(2) 0.95519(10) 0.25288(17) 0.0605(4) Uani d 1
C C1 0.7944(2) 0.07923(11) 0.48214(17) 0.0551(4) Uani d 1
H H1 0.8129 0.0191 0.4978 0.066 Uiso calc 1
C C2 0.6363(2) 0.19190(10) 0.38044(16) 0.0475(4) Uani d 1
H H2A 0.5414 0.2134 0.3215 0.057 Uiso calc 1
C C3 0.75314(16) 0.25135(9) 0.44858(13) 0.0373(3) Uani d 1
C C4 0.9121(2) 0.13802(10) 0.54852(16) 0.0529(4) Uani d 1
H H4 1.0076 0.1163 0.6066 0.063 Uiso calc 1
C C5 0.72558(17) 0.34889(9) 0.43164(13) 0.0380(3) Uani d 1
C C6 0.60904(18) 0.60223(9) 0.35883(14) 0.0406(4) Uani d 1
C C7 0.54941(17) 0.69295(9) 0.32778(13) 0.0372(3) Uani d 1
C C8 0.65468(18) 0.76301(10) 0.37902(15) 0.0451(4) Uani d 1
H H8 0.7618 0.7514 0.4309 0.054 Uiso calc 1
C C9 0.60351(19) 0.84909(10) 0.35450(15) 0.0484(4) Uani d 1
H H9 0.6759 0.8948 0.3909 0.058 Uiso calc 1
C C10 0.44456(18) 0.86920(10) 0.27581(14) 0.0422(4) Uani d 1
C C11 0.33981(19) 0.79880(10) 0.22312(15) 0.0460(4) Uani d 1
H H11 0.2337 0.8103 0.1696 0.055 Uiso calc 1
C C12 0.39059(18) 0.71314(10) 0.24887(14) 0.0426(4) Uani d 1
H H12 0.3179 0.6674 0.2131 0.051 Uiso calc 1
H H4A 0.298(3) 0.9642(13) 0.202(2) 0.081(7) Uiso d 1
H H4B 0.473(3) 1.0005(15) 0.2937(19) 0.082(6) Uiso d 1
H H2 0.542(3) 0.4823(14) 0.3382(19) 0.083(6) Uiso d 1
H H3B 0.950(2) 0.3760(11) 0.5277(17) 0.060(5) Uiso d 1
H H3A 0.837(2) 0.4591(13) 0.4714(17) 0.064(5) Uiso d 1

loop_
_atom_site_aniso_label
_atom_site_aniso_U_11
_atom_site_aniso_U_22
_atom_site_aniso_U_33
_atom_site_aniso_U_12
_atom_site_aniso_U_13
_atom_site_aniso_U_23
O1 0.0417(6) 0.0360(6) 0.0704(7) -0.0004(5) -0.0064(5) 0.0005(5)
O2 0.0449(6) 0.0371(7) 0.0844(9) -0.0027(5) -0.0109(6) 0.0000(6)
O3 0.0421(6) 0.0372(6) 0.0755(8) 0.0038(5) -0.0117(6) 0.0005(5)
N1 0.0577(9) 0.0353(8) 0.0681(9) -0.0031(6) 0.0054(7) -0.0065(6)
N2 0.0433(7) 0.0393(7) 0.0500(8) 0.0030(6) 0.0029(6) -0.0009(6)
N3 0.0412(7) 0.0333(7) 0.0669(9) -0.0011(6) -0.0042(6) -0.0042(6)
N4 0.0533(9) 0.0428(9) 0.0800(11) 0.0099(7) -0.0015(8) 0.0122(8)
C1 0.0617(11) 0.0332(9) 0.0699(11) 0.0065(8) 0.0116(9) -0.0003(8)
C2 0.0448(9) 0.0380(9) 0.0567(10) 0.0015(7) 0.0018(7) -0.0016(7)
C3 0.0362(7) 0.0363(8) 0.0396(8) 0.0005(6) 0.0083(6) -0.0020(6)
C4 0.0522(9) 0.0419(9) 0.0605(10) 0.0102(8) 0.0004(8) 0.0027(8)
C5 0.0368(8) 0.0352(8) 0.0410(8) -0.0006(6) 0.0055(6) -0.0023(6)
C6 0.0364(8) 0.0376(8) 0.0462(9) -0.0009(6) 0.0039(7) -0.0024(7)
C7 0.0340(7) 0.0372(8) 0.0396(8) 0.0012(6) 0.0050(6) 0.0014(6)
C8 0.0355(8) 0.0402(9) 0.0544(9) 0.0042(6) -0.0040(7) 0.0013(7)
C9 0.0416(8) 0.0362(8) 0.0623(10) -0.0006(7) -0.0022(7) -0.0003(7)
C10 0.0406(8) 0.0392(8) 0.0470(9) 0.0062(7) 0.0092(7) 0.0073(7)
C11 0.0343(8) 0.0499(10) 0.0500(9) 0.0045(7) -0.0014(7) 0.0092(7)
C12 0.0354(8) 0.0422(9) 0.0472(9) -0.0028(6) 0.0006(6) 0.0026(7)

loop_
_atom_type_symbol
_atom_type_description
_atom_type_scat_dispersion_real
_atom_type_scat_dispersion_imag
_atom_type_scat_source
C C 0.0033 0.0016 'International Tables Vol C Tables 4.2.6.8 and 6.1.1.4'
H H 0.0000 0.0000 'International Tables Vol C Tables 4.2.6.8 and 6.1.1.4'
N N 0.0061 0.0033 'International Tables Vol C Tables 4.2.6.8 and 6.1.1.4'
O O 0.0106 0.0060 'International Tables Vol C Tables 4.2.6.8 and 6.1.1.4'

loop_
_geom_angle_atom_site_label_1
_geom_angle_atom_site_label_2
_geom_angle_atom_site_label_3
_geom_angle
C6 O2 H2 109.4(12)
C1 N1 C2 115.13(14)
C4 N2 C3 115.82(13)
C5 N3 H3A 116.1(11)
C5 N3 H3B 118.6(11)
H3A N3 H3B 124.6(16)
C10 N4 H4A 117.6(14)
C10 N4 H4B 117.2(13)
H4A N4 H4B 125.2(19)
N1 C1 C4 122.97(15)
N1 C1 H1 118.5
C4 C1 H1 118.5
N1 C2 C3 122.09(15)
N1 C2 H2A 119.0
C3 C2 H2A 119.0
N2 C3 C2 121.90(14)
N2 C3 C5 117.24(12)
C2 C3 C5 120.86(13)
N2 C4 C1 122.08(15)
N2 C4 H4 119.0
C1 C4 H4 119.0
O1 C5 N3 123.92(13)
O1 C5 C3 119.15(12)
N3 C5 C3 116.92(12)
O3 C6 O2 121.66(13)
O3 C6 C7 123.75(13)
O2 C6 C7 114.59(12)
C8 C7 C12 117.68(13)
C8 C7 C6 119.02(12)
C12 C7 C6 123.31(13)
C9 C8 C7 121.20(13)
C9 C8 H8 119.4
C7 C8 H8 119.4
C8 C9 C10 121.07(14)
C8 C9 H9 119.5
C10 C9 H9 119.5
N4 C10 C11 121.86(14)
N4 C10 C9 120.46(15)
C11 C10 C9 117.69(14)
C12 C11 C10 121.06(14)
C12 C11 H11 119.5
C10 C11 H11 119.5
C11 C12 C7 121.30(14)
C11 C12 H12 119.4
C7 C12 H12 119.4

loop_
_geom_bond_atom_site_label_1
_geom_bond_atom_site_label_2
_geom_bond_distance
O1 C5 1.2405(16)
O2 C6 1.3287(17)
O2 H2 0.97(2)
O3 C6 1.2218(17)
N1 C1 1.328(2)
N1 C2 1.340(2)
N2 C4 1.327(2)
N2 C3 1.3360(17)
N3 C5 1.3133(18)
N3 H3A 0.90(2)
N3 H3B 0.887(18)
N4 C10 1.366(2)
N4 H4A 0.85(2)
N4 H4B 0.96(2)
C1 C4 1.373(2)
C1 H1 0.9300
C2 C3 1.383(2)
C2 H2A 0.9300
C3 C5 1.496(2)
C4 H4 0.9300
C6 C7 1.467(2)
C7 C8 1.390(2)
C7 C12 1.396(2)
C8 C9 1.372(2)
C8 H8 0.9300
C9 C10 1.396(2)
C9 H9 0.9300
C10 C11 1.395(2)
C11 C12 1.368(2)
C11 H11 0.9300
C12 H12 0.9300

loop_
_geom_hbond_atom_site_label_D
_geom_hbond_atom_site_label_H
_geom_hbond_atom_site_label_A
_geom_hbond_site_symmetry_A
_geom_hbond_distance_DH
_geom_hbond_distance_HA
_geom_hbond_distance_DA
_geom_hbond_angle_DHA
O2 H2 O1 . 0.97(2) 1.65(2) 2.6102(15) 168.3(19)
N3 H3A O3 . 0.90(2) 2.04(2) 2.9259(18) 167.7(16)
N3 H3B O3 3_766 0.887(18) 2.413(17) 3.1201(18) 136.9(14)
C8 H8 N2 3_766 0.93 2.71 3.5277(19) 147.4
N4 H4A O2 2 0.86(2) 2.58(2) 3.3026(19) 143.1(17)
C11 H11 O1 2 0.93 2.69 3.5354(18) 151.5
N4 H4B N1 1_565 0.96(2) 2.26(2) 3.221(2) 177.9(17)
C4 H4 O1 4_666 0.93 2.64 3.312(2) 130.1

loop_
_geom_torsion_atom_site_label_1
_geom_torsion_atom_site_label_2
_geom_torsion_atom_site_label_3
_geom_torsion_atom_site_label_4
_geom_torsion
C2 N1 C1 C4 -0.7(2)
C1 N1 C2 C3 -0.3(2)
C4 N2 C3 C2 -1.6(2)
C4 N2 C3 C5 177.99(13)
N1 C2 C3 N2 1.5(2)
N1 C2 C3 C5 -178.06(14)
C3 N2 C4 C1 0.6(2)
N1 C1 C4 N2 0.6(3)
N2 C3 C5 O1 -171.12(12)
C2 C3 C5 O1 8.5(2)
N2 C3 C5 N3 8.25(19)
C2 C3 C5 N3 -172.18(13)
O3 C6 C7 C8 -3.2(2)
O2 C6 C7 C8 176.59(13)
O3 C6 C7 C12 176.98(14)
O2 C6 C7 C12 -3.2(2)
C12 C7 C8 C9 0.8(2)
C6 C7 C8 C9 -178.96(14)
C7 C8 C9 C10 -0.8(2)
C8 C9 C10 N4 179.57(15)
C8 C9 C10 C11 0.0(2)
N4 C10 C11 C12 -178.90(15)
C9 C10 C11 C12 0.6(2)
C10 C11 C12 C7 -0.6(2)
C8 C7 C12 C11 -0.2(2)
C6 C7 C12 C11 179.60(14)
